data_2220880
loop_
_publ_author_name
'Shafiq, Muhammad'
'Tahir, M. Nawaz'
'Khan, Islam Ullah'
'Ahmad, Saeed'
'Arshad, Muhammad Nadeem'

_publ_section_title
;
 3,3-Dichloro-1-ethyl-1<i>H</i>-2,1-benzothiazin-4(3<i>H</i>)-one
 2,2-dioxide
;
_journal_coeditor_code NG2539
_journal_issue 2
_journal_name_full 'Acta Crystallographica Section E'
_journal_page_first o430
_journal_paper_doi 10.1107/S1600536809003079
_journal_volume 65
_journal_year 2009
_chemical_formula_iupac 'C10 H9 Cl2 N O3 S'
_chemical_formula_moiety 'C10 H9 Cl2 N O3 S'
_chemical_formula_sum 'C10 H9 Cl2 N O3 S'
_chemical_formula_weight 294.14
_chemical_name_systematic
;
3,3-Dichloro-1-ethyl-1<i>H</i>-2,1-benzothiazin-4(3<i>H</i>)-one 2,2-dioxide
;
_space_group_IT_number 14
_symmetry_cell_setting monoclinic
_symmetry_space_group_name_Hall '-P 2ybc'
_symmetry_space_group_name_H-M 'P 1 21/c 1'
_atom_sites_solution_hydrogens geom
_atom_sites_solution_primary direct
_atom_sites_solution_secondary difmap
_audit_creation_method SHELXL-97
_cell_angle_alpha 90
_cell_angle_beta 95.995(2)
_cell_angle_gamma 90
_cell_formula_units_Z 4
_cell_length_a 7.7416(2)
_cell_length_b 11.9185(3)
_cell_length_c 12.9614(3)
_cell_measurement_reflns_used 3082
_cell_measurement_temperature 296(2)
_cell_measurement_theta_max 28.73
_cell_measurement_theta_min 2.33
_cell_volume 1189.39(5)
_computing_cell_refinement 'APEX2 (Bruker, 2007)'
_computing_data_collection 'APEX2 (Bruker, 2007)'
_computing_data_reduction 'SAINT (Bruker, 2007)'
_computing_molecular_graphics 'ORTEP-3 for Windows (Farrugia, 1997) and PLATON (Spek, 2003)'
_computing_publication_material
;
WinGX (Farrugia, 1999) and PLATON (Spek, 2003)
;
_computing_structure_refinement 'SHELXL97 (Sheldrick, 2008)'
_computing_structure_solution 'SHELXS97 (Sheldrick, 2008)'
_diffrn_ambient_temperature 296(2)
_diffrn_detector_area_resol_mean 7.40
_diffrn_measured_fraction_theta_full 0.998
_diffrn_measured_fraction_theta_max 0.998
_diffrn_measurement_device_type 'Bruker Kappa APEXII CCD'
_diffrn_measurement_method \w
_diffrn_radiation_monochromator graphite
_diffrn_radiation_source 'fine-focus sealed tube'
_diffrn_radiation_type MoK\a
_diffrn_radiation_wavelength 0.71073
_diffrn_reflns_av_R_equivalents 0.0411
_diffrn_reflns_av_sigmaI/netI 0.0477
_diffrn_reflns_limit_h_max 10
_diffrn_reflns_limit_h_min -10
_diffrn_reflns_limit_k_max 16
_diffrn_reflns_limit_k_min -16
_diffrn_reflns_limit_l_max 15
_diffrn_reflns_limit_l_min -17
_diffrn_reflns_number 12499
_diffrn_reflns_theta_full 28.73
_diffrn_reflns_theta_max 28.73
_diffrn_reflns_theta_min 2.33
_diffrn_standards_number 0
_exptl_absorpt_coefficient_mu 0.715
_exptl_absorpt_correction_T_max 0.881
_exptl_absorpt_correction_T_min 0.838
_exptl_absorpt_correction_type multi-scan
_exptl_absorpt_process_details '(SADABS; Bruker, 2005)'
_exptl_crystal_colour Colorless
_exptl_crystal_density_diffrn 1.643
_exptl_crystal_density_method 'not measured'
_exptl_crystal_description prismatic
_exptl_crystal_F_000 600
_exptl_crystal_size_max 0.24
_exptl_crystal_size_mid 0.20
_exptl_crystal_size_min 0.18
_refine_diff_density_max 0.409
_refine_diff_density_min -0.284
_refine_ls_extinction_method none
_refine_ls_goodness_of_fit_ref 1.007
_refine_ls_hydrogen_treatment constr
_refine_ls_matrix_type full
_refine_ls_number_parameters 154
_refine_ls_number_reflns 3082
_refine_ls_number_restraints 0
_refine_ls_restrained_S_all 1.007
_refine_ls_R_factor_all 0.0860
_refine_ls_R_factor_gt 0.0415
_refine_ls_shift/su_max 0.000
_refine_ls_shift/su_mean 0.000
_refine_ls_structure_factor_coef Fsqd
_refine_ls_weighting_details 'calc w=1/[\s^2^(Fo^2^)+(0.046P)^2^+0.3265P] where P=(Fo^2^+2Fc^2^)/3'
_refine_ls_weighting_scheme calc
_refine_ls_wR_factor_gt 0.0936
_refine_ls_wR_factor_ref 0.1104
_reflns_number_gt 1872
_reflns_number_total 3082
_reflns_threshold_expression I>2\s(I)
_cod_data_source_file ng2539.cif
_cod_data_source_block I
_cod_original_sg_symbol_H-M 'P 21/c'
_cod_database_code 2220880
_cod_database_fobs_code 2220880

loop_
_symmetry_equiv_pos_site_id
_symmetry_equiv_pos_as_xyz
1 x,y,z
2 -x,1/2+y,1/2-z
3 -x,-y,-z
4 x,1/2-y,1/2+z

loop_
_atom_site_aniso_label
_atom_site_aniso_U_11
_atom_site_aniso_U_22
_atom_site_aniso_U_33
_atom_site_aniso_U_12
_atom_site_aniso_U_13
_atom_site_aniso_U_23
Cl1 0.0513(4) 0.0709(5) 0.0564(4) 0.0130(3) 0.0109(3) 0.0003(4)
Cl2 0.0770(5) 0.0835(6) 0.0339(3) 0.0038(4) 0.0045(3) 0.0121(3)
S1 0.0482(3) 0.0423(4) 0.0347(3) -0.0006(3) -0.0011(3) -0.0072(3)
O1 0.0897(15) 0.0416(12) 0.0612(13) -0.0127(10) 0.0142(11) 0.0090(10)
O2 0.0442(10) 0.0585(12) 0.0450(10) 0.0060(8) -0.0028(8) -0.0015(9)
O3 0.0797(14) 0.0552(12) 0.0542(12) -0.0042(10) -0.0001(10) -0.0249(10)
N1 0.0558(13) 0.0286(11) 0.0403(12) -0.0035(9) -0.0005(9) 0.0020(9)
C1 0.0369(12) 0.0374(13) 0.0327(12) 0.0025(10) 0.0006(9) -0.0007(10)
C2 0.0503(14) 0.0531(17) 0.0383(14) 0.0035(12) 0.0047(11) 0.0094(12)
C3 0.0592(18) 0.082(2) 0.0317(14) 0.0094(16) 0.0013(12) -0.0010(14)
C4 0.0635(18) 0.073(2) 0.0393(16) 0.0020(16) -0.0035(13) -0.0213(15)
C5 0.0576(17) 0.0452(16) 0.0488(16) -0.0049(12) -0.0008(12) -0.0114(13)
C6 0.0403(13) 0.0362(13) 0.0336(12) 0.0004(10) 0.0004(10) -0.0020(10)
C7 0.0415(13) 0.0429(15) 0.0408(14) -0.0032(11) 0.0032(10) 0.0014(12)
C8 0.0464(14) 0.0494(15) 0.0299(13) 0.0041(11) 0.0034(10) 0.0034(11)
C9 0.0631(18) 0.0348(15) 0.0662(19) -0.0044(13) 0.0045(14) 0.0063(13)
C10 0.075(2) 0.0483(19) 0.121(3) 0.0103(16) 0.015(2) 0.0158(19)

loop_
_atom_site_type_symbol
_atom_site_label
_atom_site_fract_x
_atom_site_fract_y
_atom_site_fract_z
_atom_site_U_iso_or_equiv
_atom_site_thermal_displace_type
_atom_site_calc_flag
_atom_site_refinement_flags
_atom_site_occupancy
Cl Cl1 0.45866(9) 0.41954(6) 0.18953(6) 0.0592(3) Uani . . 1.000
Cl Cl2 0.21735(10) 0.55261(7) 0.05418(5) 0.0649(3) Uani . . 1.000
S S1 0.08395(8) 0.40174(5) 0.20115(5) 0.0421(2) Uani . . 1.000
O O1 0.2953(3) 0.68290(16) 0.23915(16) 0.0637(8) Uani . . 1.000
O O2 -0.0624(2) 0.47361(15) 0.19971(13) 0.0498(6) Uani . . 1.000
O O3 0.0781(3) 0.30825(16) 0.13333(15) 0.0635(7) Uani . . 1.000
N N1 0.1508(3) 0.36020(16) 0.31795(15) 0.0420(7) Uani . . 1.000
C C1 0.1973(3) 0.4423(2) 0.39506(17) 0.0359(7) Uani . . 1.000
C C2 0.1918(3) 0.4159(2) 0.49864(19) 0.0472(9) Uani . . 1.000
C C3 0.2348(4) 0.4945(3) 0.5745(2) 0.0579(10) Uani . . 1.000
C C4 0.2803(4) 0.6011(3) 0.5502(2) 0.0592(10) Uani . . 1.000
C C5 0.2877(3) 0.6290(2) 0.4482(2) 0.0510(9) Uani . . 1.000
C C6 0.2506(3) 0.5507(2) 0.36908(18) 0.0369(7) Uani . . 1.000
C C7 0.2704(3) 0.5872(2) 0.26343(19) 0.0418(8) Uani . . 1.000
C C8 0.2613(3) 0.4951(2) 0.17788(17) 0.0419(8) Uani . . 1.000
C C9 0.1481(4) 0.2393(2) 0.3441(2) 0.0549(10) Uani . . 1.000
C C10 0.3251(4) 0.1952(3) 0.3774(3) 0.0811(14) Uani . . 1.000
H H2 0.15879 0.34423 0.51707 0.0567 Uiso . . 1.000
H H3 0.23274 0.47473 0.64379 0.0693 Uiso . . 1.000
H H4 0.30605 0.65411 0.60215 0.0711 Uiso . . 1.000
H H5 0.31804 0.70172 0.43143 0.0612 Uiso . . 1.000
H H9A 0.09821 0.19756 0.28397 0.0658 Uiso . . 1.000
H H9B 0.07472 0.22786 0.39944 0.0658 Uiso . . 1.000
H H10A 0.31778 0.11692 0.39385 0.1217 Uiso . . 1.000
H H10B 0.37431 0.23552 0.43749 0.1217 Uiso . . 1.000
H H10C 0.39743 0.20468 0.32215 0.1217 Uiso . . 1.000

loop_
_atom_type_symbol
_atom_type_description
_atom_type_scat_dispersion_real
_atom_type_scat_dispersion_imag
_atom_type_scat_source
C C 0.0033 0.0016 'International Tables Vol C Tables 4.2.6.8 and 6.1.1.4'
H H 0.0000 0.0000 'International Tables Vol C Tables 4.2.6.8 and 6.1.1.4'
N N 0.0061 0.0033 'International Tables Vol C Tables 4.2.6.8 and 6.1.1.4'
O O 0.0106 0.0060 'International Tables Vol C Tables 4.2.6.8 and 6.1.1.4'
S S 0.1246 0.1234 'International Tables Vol C Tables 4.2.6.8 and 6.1.1.4'
Cl Cl 0.1484 0.1585 'International Tables Vol C Tables 4.2.6.8 and 6.1.1.4'

loop_
_geom_angle_atom_site_label_1
_geom_angle_atom_site_label_2
_geom_angle_atom_site_label_3
_geom_angle_site_symmetry_1
_geom_angle_site_symmetry_2
_geom_angle_site_symmetry_3
_geom_angle
_geom_angle_publ_flag
O2 S1 O3 . . . 119.52(12) no
O2 S1 N1 . . . 111.86(11) no
O2 S1 C8 . . . 104.14(11) no
O3 S1 N1 . . . 108.95(11) no
O3 S1 C8 . . . 110.75(12) no
N1 S1 C8 . . . 99.71(11) no
S1 N1 C1 . . . 118.62(16) no
S1 N1 C9 . . . 119.93(16) no
C1 N1 C9 . . . 121.25(19) no
N1 C1 C2 . . . 119.7(2) no
N1 C1 C6 . . . 121.6(2) no
C2 C1 C6 . . . 118.7(2) no
C1 C2 C3 . . . 120.6(2) no
C2 C3 C4 . . . 121.3(2) no
C3 C4 C5 . . . 119.1(3) no
C4 C5 C6 . . . 121.4(2) no
C1 C6 C5 . . . 118.8(2) no
C1 C6 C7 . . . 124.1(2) no
C5 C6 C7 . . . 117.2(2) no
O1 C7 C6 . . . 124.2(2) no
O1 C7 C8 . . . 118.6(2) no
C6 C7 C8 . . . 117.2(2) no
Cl1 C8 Cl2 . . . 111.28(13) no
Cl1 C8 S1 . . . 109.60(13) no
Cl1 C8 C7 . . . 108.92(16) no
Cl2 C8 S1 . . . 108.36(12) no
Cl2 C8 C7 . . . 111.57(17) no
S1 C8 C7 . . . 107.00(15) no
N1 C9 C10 . . . 112.0(2) no
C1 C2 H2 . . . 120.00 no
C3 C2 H2 . . . 120.00 no
C2 C3 H3 . . . 119.00 no
C4 C3 H3 . . . 119.00 no
C3 C4 H4 . . . 120.00 no
C5 C4 H4 . . . 120.00 no
C4 C5 H5 . . . 119.00 no
C6 C5 H5 . . . 119.00 no
N1 C9 H9A . . . 109.00 no
N1 C9 H9B . . . 109.00 no
C10 C9 H9A . . . 109.00 no
C10 C9 H9B . . . 109.00 no
H9A C9 H9B . . . 108.00 no
C9 C10 H10A . . . 109.00 no
C9 C10 H10B . . . 110.00 no
C9 C10 H10C . . . 109.00 no
H10A C10 H10B . . . 110.00 no
H10A C10 H10C . . . 109.00 no
H10B C10 H10C . . . 109.00 no

loop_
_geom_bond_atom_site_label_1
_geom_bond_atom_site_label_2
_geom_bond_site_symmetry_1
_geom_bond_site_symmetry_2
_geom_bond_distance
_geom_bond_publ_flag
Cl1 C8 . . 1.766(2) no
Cl2 C8 . . 1.744(2) no
S1 O2 . . 1.4189(18) no
S1 O3 . . 1.417(2) no
S1 N1 . . 1.625(2) no
S1 C8 . . 1.817(2) no
O1 C7 . . 1.204(3) no
N1 C1 . . 1.418(3) no
N1 C9 . . 1.481(3) no
C1 C2 . . 1.384(3) no
C1 C6 . . 1.408(3) no
C2 C3 . . 1.374(4) no
C3 C4 . . 1.364(5) no
C4 C5 . . 1.370(4) no
C5 C6 . . 1.394(3) no
C6 C7 . . 1.460(3) no
C7 C8 . . 1.557(3) no
C9 C10 . . 1.489(4) no
C2 H2 . . 0.9300 no
C3 H3 . . 0.9300 no
C4 H4 . . 0.9300 no
C5 H5 . . 0.9300 no
C9 H9A . . 0.9700 no
C9 H9B . . 0.9700 no
C10 H10A . . 0.9600 no
C10 H10B . . 0.9600 no
C10 H10C . . 0.9600 no

loop_
_geom_contact_atom_site_label_1
_geom_contact_atom_site_label_2
_geom_contact_distance
_geom_contact_site_symmetry_1
_geom_contact_site_symmetry_2
_geom_contact_publ_flag
Cl1 O1 3.469(2) . . no
Cl1 O3 3.244(2) . . no
Cl1 N1 3.127(2) . . no
Cl1 C1 3.520(2) . . no
Cl2 O3 3.306(2) . . no
Cl2 O1 2.867(2) . . no
Cl2 O2 3.1604(18) . . no
Cl2 O2 3.3972(18) . 3_565 no
Cl1 H10C 3.1500 . . no
Cl2 H10A 3.0600 . 4_554 no
O1 Cl1 3.469(2) . . no
O1 Cl2 2.867(2) . . no
O2 Cl2 3.1604(18) . . no
O2 C6 3.229(3) . . no
O2 Cl2 3.3972(18) . 3_565 no
O2 C10 3.418(4) . 2_555 no
O2 C3 3.363(3) . 3_566 no
O2 C9 3.273(3) . 2_555 no
O3 C2 3.359(3) . 4_554 no
O3 Cl2 3.306(2) . . no
O3 Cl1 3.244(2) . . no
O1 H5 2.4900 . . no
O1 H10C 2.6000 . 2_655 no
O1 H4 2.6400 . 4_564 no
O2 H3 2.6100 . 3_566 no
O2 H9A 2.6900 . 2_555 no
O2 H10A 2.7900 . 2_555 no
O3 H9A 2.3500 . . no
O3 H2 2.4800 . 4_554 no
N1 Cl1 3.127(2) . . no
C1 Cl1 3.520(2) . . no
C1 C3 3.491(4) . 3_566 no
C2 O3 3.359(3) . 4_555 no
C2 C10 3.285(4) . . no
C2 C3 3.506(4) . 3_566 no
C2 C2 3.586(3) . 3_566 no
C3 C2 3.506(4) . 3_566 no
C3 O2 3.363(3) . 3_566 no
C3 C1 3.491(4) . 3_566 no
C6 O2 3.229(3) . . no
C9 O2 3.273(3) . 2_545 no
C10 C2 3.285(4) . . no
C10 O2 3.418(4) . 2_545 no
C1 H10B 2.8500 . . no
C2 H10B 2.7400 . . no
C2 H9B 2.6900 . . no
C9 H2 2.5600 . . no
C10 H2 2.9300 . . no
H2 C9 2.5600 . . no
H2 C10 2.9300 . . no
H2 H9B 2.1100 . . no
H2 H10B 2.4300 . . no
H2 O3 2.4800 . 4_555 no
H3 O2 2.6100 . 3_566 no
H4 O1 2.6400 . 4_565 no
H5 O1 2.4900 . . no
H9A O3 2.3500 . . no
H9A O2 2.6900 . 2_545 no
H9B C2 2.6900 . . no
H9B H2 2.1100 . . no
H10A O2 2.7900 . 2_545 no
H10A Cl2 3.0600 . 4_555 no
H10B C1 2.8500 . . no
H10B C2 2.7400 . . no
H10B H2 2.4300 . . no
H10C Cl1 3.1500 . . no
H10C O1 2.6000 . 2_645 no

loop_
_geom_hbond_atom_site_label_D
_geom_hbond_atom_site_label_H
_geom_hbond_atom_site_label_A
_geom_hbond_site_symmetry_A
_geom_hbond_distance_DH
_geom_hbond_distance_HA
_geom_hbond_distance_DA
_geom_hbond_angle_DHA
_geom_hbond_publ_flag
C2 H2 O3 4_555 0.9300 2.4800 3.359(3) 157.00 no
C10 H10C O1 2_645 0.9600 2.6000 3.445(4) 147.00 no

loop_
_geom_torsion_atom_site_label_1
_geom_torsion_atom_site_label_2
_geom_torsion_atom_site_label_3
_geom_torsion_atom_site_label_4
_geom_torsion_site_symmetry_1
_geom_torsion_site_symmetry_2
_geom_torsion_site_symmetry_3
_geom_torsion_site_symmetry_4
_geom_torsion
_geom_torsion_publ_flag
O2 S1 N1 C1 . . . . -57.1(2) no
O2 S1 N1 C9 . . . . 117.7(2) no
O3 S1 N1 C1 . . . . 168.51(19) no
O3 S1 N1 C9 . . . . -16.6(2) no
C8 S1 N1 C1 . . . . 52.5(2) no
C8 S1 N1 C9 . . . . -132.7(2) no
O2 S1 C8 Cl1 . . . . 174.51(11) no
O2 S1 C8 Cl2 . . . . -63.88(14) no
O2 S1 C8 C7 . . . . 56.55(17) no
O3 S1 C8 Cl1 . . . . -55.78(15) no
O3 S1 C8 Cl2 . . . . 65.83(16) no
O3 S1 C8 C7 . . . . -173.73(16) no
N1 S1 C8 Cl1 . . . . 58.88(14) no
N1 S1 C8 Cl2 . . . . -179.52(12) no
N1 S1 C8 C7 . . . . -59.08(17) no
S1 N1 C1 C2 . . . . 156.00(19) no
S1 N1 C1 C6 . . . . -24.5(3) no
C9 N1 C1 C2 . . . . -18.8(4) no
C9 N1 C1 C6 . . . . 160.7(2) no
S1 N1 C9 C10 . . . . 118.6(2) no
C1 N1 C9 C10 . . . . -66.7(3) no
N1 C1 C2 C3 . . . . -179.4(2) no
C6 C1 C2 C3 . . . . 1.0(4) no
N1 C1 C6 C5 . . . . 177.4(2) no
N1 C1 C6 C7 . . . . -2.8(4) no
C2 C1 C6 C5 . . . . -3.1(3) no
C2 C1 C6 C7 . . . . 176.8(2) no
C1 C2 C3 C4 . . . . 1.5(4) no
C2 C3 C4 C5 . . . . -1.8(5) no
C3 C4 C5 C6 . . . . -0.3(4) no
C4 C5 C6 C1 . . . . 2.8(4) no
C4 C5 C6 C7 . . . . -177.1(2) no
C1 C6 C7 O1 . . . . 170.6(3) no
C1 C6 C7 C8 . . . . -10.4(3) no
C5 C6 C7 O1 . . . . -9.6(4) no
C5 C6 C7 C8 . . . . 169.4(2) no
O1 C7 C8 Cl1 . . . . 103.2(2) no
O1 C7 C8 Cl2 . . . . -20.0(3) no
O1 C7 C8 S1 . . . . -138.4(2) no
C6 C7 C8 Cl1 . . . . -75.9(2) no
C6 C7 C8 Cl2 . . . . 160.91(17) no
C6 C7 C8 S1 . . . . 42.5(2) no

loop_
_cod_related_entry_id
_cod_related_entry_database
_cod_related_entry_code
1 ChemSpider 24741662
